data_1503564
loop_
_publ_author_name
'Mahanta, Sanjeev P.'
'Kumar, B. Sathish'
'Baskaran, Sambath'
'Sivasankar, Chinnappan'
'Panda, Pradeepta K.'

_publ_section_title
;
 Colorimetric sensing of fluoride ion by new expanded calix[4]pyrrole
 through anion-\p interaction.
;
_journal_issue 2
_journal_name_full 'Organic letters'
_journal_page_first 548
_journal_page_last 551
_journal_paper_doi 10.1021/ol203165x
_journal_volume 14
_journal_year 2012
_chemical_formula_sum 'C18 H22 N2'
_chemical_formula_weight 266.38
_chemical_name_systematic
; 
 ? 
;
_space_group_IT_number 88
_symmetry_cell_setting tetragonal
_symmetry_space_group_name_Hall '-I 4ad'
_symmetry_space_group_name_H-M 'I 41/a :2'
_atom_sites_solution_hydrogens geom
_atom_sites_solution_primary direct
_atom_sites_solution_secondary difmap
_audit_creation_method SHELXL-97
_cell_angle_alpha 90.00
_cell_angle_beta 90.00
_cell_angle_gamma 90.00
_cell_formula_units_Z 16
_cell_length_a 13.9875(18)
_cell_length_b 13.9875(18)
_cell_length_c 31.440(7)
_cell_measurement_reflns_used 1072
_cell_measurement_temperature 293(2)
_cell_measurement_theta_max 28.8774
_cell_measurement_theta_min 2.9067
_cell_volume 6151.2(18)
_computing_structure_refinement 'SHELXL-97 (Sheldrick, 1997)'
_computing_structure_solution 'SHELXS-97 (Sheldrick, 1990)'
_diffrn_ambient_temperature 293(2)
_diffrn_measured_fraction_theta_full 0.897
_diffrn_measured_fraction_theta_max 0.897
_diffrn_measurement_device_type 'Xcalibur, Eos, Gemini'
_diffrn_measurement_method '\w scans'
_diffrn_radiation_monochromator graphite
_diffrn_radiation_source 'fine-focus sealed tube'
_diffrn_radiation_type MoK\a
_diffrn_radiation_wavelength 0.71073
_diffrn_reflns_av_R_equivalents 0.1398
_diffrn_reflns_av_sigmaI/netI 0.1779
_diffrn_reflns_limit_h_max 17
_diffrn_reflns_limit_h_min -17
_diffrn_reflns_limit_k_max 14
_diffrn_reflns_limit_k_min -18
_diffrn_reflns_limit_l_max 24
_diffrn_reflns_limit_l_min -42
_diffrn_reflns_number 13670
_diffrn_reflns_theta_full 28.94
_diffrn_reflns_theta_max 28.94
_diffrn_reflns_theta_min 2.91
_exptl_absorpt_coefficient_mu 0.068
_exptl_absorpt_correction_T_max 0.9919
_exptl_absorpt_correction_T_min 0.9899
_exptl_absorpt_process_details multi-scan
_exptl_crystal_colour Colorless
_exptl_crystal_density_diffrn 1.151
_exptl_crystal_density_method 'not measured'
_exptl_crystal_description Block
_exptl_crystal_F_000 2304
_exptl_crystal_size_max 0.15
_exptl_crystal_size_mid 0.14
_exptl_crystal_size_min 0.12
_refine_diff_density_max 0.149
_refine_diff_density_min -0.149
_refine_diff_density_rms 0.036
_refine_ls_extinction_method none
_refine_ls_goodness_of_fit_ref 1.013
_refine_ls_hydrogen_treatment mixed
_refine_ls_matrix_type full
_refine_ls_number_parameters 191
_refine_ls_number_reflns 3649
_refine_ls_number_restraints 0
_refine_ls_restrained_S_all 1.013
_refine_ls_R_factor_all 0.2735
_refine_ls_R_factor_gt 0.0933
_refine_ls_shift/su_max 0.000
_refine_ls_shift/su_mean 0.000
_refine_ls_structure_factor_coef Fsqd
_refine_ls_weighting_details 'calc w=1/[\s^2^(Fo^2^)+(0.0326P)^2^+0.0000P] where P=(Fo^2^+2Fc^2^)/3'
_refine_ls_weighting_scheme calc
_refine_ls_wR_factor_gt 0.1229
_refine_ls_wR_factor_ref 0.1742
_reflns_number_gt 1287
_reflns_number_total 3649
_reflns_threshold_expression >2sigma(I)
_cod_data_source_file ol203165x_si_001.cif
_cod_data_source_block 2
_cod_original_cell_volume 6151.2(17)
_cod_original_sg_symbol_H-M 'I 41/a'
_cod_database_code 1503564

loop_
_symmetry_equiv_pos_as_xyz
'x, y, z'
'-x+1/2, -y, z+1/2'
'-y+3/4, x+1/4, z+1/4'
'y+3/4, -x+3/4, z+3/4'
'x+1/2, y+1/2, z+1/2'
'-x+1, -y+1/2, z+1'
'-y+5/4, x+3/4, z+3/4'
'y+5/4, -x+5/4, z+5/4'
'-x, -y, -z'
'x-1/2, y, -z-1/2'
'y-3/4, -x-1/4, -z-1/4'
'-y-3/4, x-3/4, -z-3/4'
'-x+1/2, -y+1/2, -z+1/2'
'x, y+1/2, -z'
'y-1/4, -x+1/4, -z+1/4'
'-y-1/4, x-1/4, -z-1/4'

loop_
_atom_site_label
_atom_site_type_symbol
_atom_site_fract_x
_atom_site_fract_y
_atom_site_fract_z
_atom_site_U_iso_or_equiv
_atom_site_adp_type
_atom_site_occupancy
_atom_site_symmetry_multiplicity
_atom_site_calc_flag
_atom_site_refinement_flags
C1 C 1.0248(3) 0.9792(3) 0.10078(16) 0.0653(11) Uani 1 1 d .
C2 C 1.0333(3) 0.9967(3) 0.14288(16) 0.0887(15) Uani 1 1 d .
H2 H 1.0767 1.0387 0.1552 0.106 Uiso 1 1 calc R
C3 C 0.9657(3) 0.9410(3) 0.16498(14) 0.0850(14) Uani 1 1 d .
H3 H 0.9578 0.9391 0.1943 0.102 Uiso 1 1 calc R
C4 C 0.9139(3) 0.8905(2) 0.13618(13) 0.0546(10) Uani 1 1 d .
C5 C 0.8262(2) 0.8286(2) 0.13981(10) 0.0474(9) Uani 1 1 d .
C6 C 0.8143(2) 0.7709(2) 0.09986(10) 0.0437(9) Uani 1 1 d .
C7 C 0.7729(2) 0.7918(3) 0.06165(11) 0.0614(11) Uani 1 1 d .
H7 H 0.7397 0.8474 0.0551 0.074 Uiso 1 1 calc R
C8 C 0.7890(3) 0.7145(3) 0.03401(11) 0.0718(12) Uani 1 1 d .
H8 H 0.7680 0.7106 0.0060 0.086 Uiso 1 1 calc R
C9 C 0.8401(3) 0.6467(3) 0.05473(11) 0.0551(10) Uani 1 1 d .
C10 C 1.0782(3) 1.0095(3) 0.06248(16) 0.0777(14) Uani 1 1 d .
C12 C 0.7388(2) 0.8948(2) 0.14575(11) 0.0623(11) Uani 1 1 d .
H12A H 0.7514 0.9384 0.1691 0.075 Uiso 1 1 calc R
H12B H 0.7304 0.9328 0.1202 0.075 Uiso 1 1 calc R
C13 C 0.6467(2) 0.8411(3) 0.15477(12) 0.0713(12) Uani 1 1 d .
H13A H 0.5956 0.8866 0.1599 0.086 Uiso 1 1 calc R
H13B H 0.6296 0.8031 0.1301 0.086 Uiso 1 1 calc R
C14 C 0.6571(3) 0.7764(3) 0.19308(12) 0.0808(13) Uani 1 1 d .
H14A H 0.5996 0.7384 0.1964 0.097 Uiso 1 1 calc R
H14B H 0.6648 0.8150 0.2185 0.097 Uiso 1 1 calc R
C15 C 0.7427(3) 0.7105(3) 0.18832(10) 0.0679(11) Uani 1 1 d .
H15A H 0.7503 0.6733 0.2141 0.081 Uiso 1 1 calc R
H15B H 0.7311 0.6664 0.1651 0.081 Uiso 1 1 calc R
C16 C 0.8340(2) 0.7656(2) 0.17973(10) 0.0585(10) Uani 1 1 d .
H16A H 0.8863 0.7209 0.1761 0.070 Uiso 1 1 calc R
H16B H 0.8484 0.8056 0.2041 0.070 Uiso 1 1 calc R
C17 C 0.8660(3) 0.5498(3) 0.04142(13) 0.0693(12) Uani 1 1 d .
H1A H 0.934(2) 0.891(2) 0.0732(9) 0.050(11) Uiso 1 1 d .
H2A H 0.893(2) 0.650(2) 0.1139(9) 0.061(12) Uiso 1 1 d .
N1 N 0.9509(2) 0.9152(2) 0.09751(12) 0.0589(9) Uani 1 1 d .
N2 N 0.8550(2) 0.6826(2) 0.09543(9) 0.0478(8) Uani 1 1 d .
C11 C 1.0626(3) 1.1147(3) 0.05064(16) 0.130(2) Uani 1 1 d .
H11A H 1.0688 1.1536 0.0756 0.195 Uiso 1 1 calc R
H11B H 0.9997 1.1225 0.0389 0.195 Uiso 1 1 calc R
H11C H 1.1094 1.1337 0.0300 0.195 Uiso 1 1 calc R
C18 C 0.8187(3) 0.5198(3) -0.00023(12) 0.1104(18) Uani 1 1 d .
H18A H 0.8473 0.4616 -0.0102 0.166 Uiso 1 1 calc R
H18B H 0.8275 0.5692 -0.0211 0.166 Uiso 1 1 calc R
H18C H 0.7516 0.5099 0.0044 0.166 Uiso 1 1 calc R

loop_
_atom_site_aniso_label
_atom_site_aniso_U_11
_atom_site_aniso_U_22
_atom_site_aniso_U_33
_atom_site_aniso_U_23
_atom_site_aniso_U_13
_atom_site_aniso_U_12
C1 0.053(3) 0.040(2) 0.103(4) 0.003(3) -0.023(3) -0.002(2)
C2 0.077(3) 0.065(3) 0.124(4) -0.034(3) -0.018(3) -0.020(3)
C3 0.080(3) 0.091(3) 0.084(3) -0.038(3) -0.008(3) -0.017(3)
C4 0.055(3) 0.043(2) 0.066(3) -0.014(2) -0.008(2) 0.0036(19)
C5 0.050(2) 0.041(2) 0.051(2) -0.0094(18) -0.0085(18) 0.0060(18)
C6 0.044(2) 0.045(2) 0.042(2) -0.0002(17) -0.0017(17) -0.0032(18)
C7 0.067(3) 0.066(3) 0.052(2) 0.016(2) -0.009(2) -0.013(2)
C8 0.074(3) 0.103(4) 0.038(2) -0.001(2) -0.002(2) -0.026(3)
C9 0.053(2) 0.073(3) 0.040(2) -0.014(2) 0.0083(19) -0.020(2)
C10 0.053(3) 0.062(3) 0.118(4) 0.038(3) -0.032(3) -0.017(2)
C12 0.064(3) 0.054(2) 0.069(3) -0.0123(19) -0.008(2) 0.010(2)
C13 0.052(3) 0.078(3) 0.084(3) -0.013(2) 0.002(2) 0.011(2)
C14 0.069(3) 0.103(4) 0.070(3) -0.014(3) 0.009(2) -0.001(3)
C15 0.085(3) 0.074(3) 0.045(2) 0.005(2) -0.003(2) -0.003(3)
C16 0.066(3) 0.059(2) 0.050(2) -0.0116(19) -0.011(2) 0.007(2)
C17 0.055(3) 0.076(3) 0.077(3) -0.041(3) 0.027(2) -0.028(2)
N1 0.059(2) 0.047(2) 0.071(3) 0.004(2) -0.023(2) -0.0076(17)
N2 0.0506(19) 0.050(2) 0.0423(19) -0.0078(16) -0.0023(16) 0.0026(16)
C11 0.095(4) 0.072(3) 0.222(6) 0.068(4) -0.037(4) -0.017(3)
C18 0.101(4) 0.135(4) 0.095(3) -0.074(3) 0.019(3) -0.044(3)

loop_
_atom_type_symbol
_atom_type_description
_atom_type_scat_dispersion_real
_atom_type_scat_dispersion_imag
_atom_type_scat_source
C C 0.0033 0.0016 'International Tables Vol C Tables 4.2.6.8 and 6.1.1.4'
H H 0.0000 0.0000 'International Tables Vol C Tables 4.2.6.8 and 6.1.1.4'
N N 0.0061 0.0033 'International Tables Vol C Tables 4.2.6.8 and 6.1.1.4'

loop_
_geom_angle_atom_site_label_1
_geom_angle_atom_site_label_2
_geom_angle_atom_site_label_3
_geom_angle
_geom_angle_site_symmetry_1
C2 C1 N1 105.0(4) .
C2 C1 C10 134.5(4) .
N1 C1 C10 120.4(4) .
C1 C2 C3 108.9(4) .
C1 C2 H2 125.6 .
C3 C2 H2 125.6 .
C4 C3 C2 108.5(4) .
C4 C3 H3 125.7 .
C2 C3 H3 125.7 .
C3 C4 N1 105.0(4) .
C3 C4 C5 133.1(4) .
N1 C4 C5 121.5(3) .
C6 C5 C4 109.6(3) .
C6 C5 C16 112.5(3) .
C4 C5 C16 109.5(3) .
C6 C5 C12 109.6(3) .
C4 C5 C12 108.0(3) .
C16 C5 C12 107.5(3) .
C7 C6 N2 106.2(3) .
C7 C6 C5 131.9(3) .
N2 C6 C5 121.7(3) .
C6 C7 C8 108.2(3) .
C6 C7 H7 125.9 .
C8 C7 H7 125.9 .
C9 C8 C7 109.0(3) .
C9 C8 H8 125.5 .
C7 C8 H8 125.5 .
C8 C9 N2 105.6(3) .
C8 C9 C17 129.9(4) .
N2 C9 C17 124.1(4) .
C17 C10 C1 121.8(4) 6_664
C17 C10 C11 124.5(4) 6_664
C1 C10 C11 113.6(4) .
C13 C12 C5 113.4(3) .
C13 C12 H12A 108.9 .
C5 C12 H12A 108.9 .
C13 C12 H12B 108.9 .
C5 C12 H12B 108.9 .
H12A C12 H12B 107.7 .
C14 C13 C12 111.3(3) .
C14 C13 H13A 109.4 .
C12 C13 H13A 109.4 .
C14 C13 H13B 109.4 .
C12 C13 H13B 109.4 .
H13A C13 H13B 108.0 .
C13 C14 C15 111.1(3) .
C13 C14 H14A 109.4 .
C15 C14 H14A 109.4 .
C13 C14 H14B 109.4 .
C15 C14 H14B 109.4 .
H14A C14 H14B 108.0 .
C16 C15 C14 111.9(3) .
C16 C15 H15A 109.2 .
C14 C15 H15A 109.2 .
C16 C15 H15B 109.2 .
C14 C15 H15B 109.2 .
H15A C15 H15B 107.9 .
C15 C16 C5 112.2(3) .
C15 C16 H16A 109.2 .
C5 C16 H16A 109.2 .
C15 C16 H16B 109.2 .
C5 C16 H16B 109.2 .
H16A C16 H16B 107.9 .
C10 C17 C9 125.9(4) 6_664
C10 C17 C18 121.0(4) 6_664
C9 C17 C18 113.1(4) .
C4 N1 C1 112.6(4) .
C4 N1 H1A 125(2) .
C1 N1 H1A 122(2) .
C6 N2 C9 111.0(3) .
C6 N2 H2A 129.0(19) .
C9 N2 H2A 119.7(19) .
C10 C11 H11A 109.5 .
C10 C11 H11B 109.5 .
H11A C11 H11B 109.5 .
C10 C11 H11C 109.5 .
H11A C11 H11C 109.5 .
H11B C11 H11C 109.5 .
C17 C18 H18A 109.5 .
C17 C18 H18B 109.5 .
H18A C18 H18B 109.5 .
C17 C18 H18C 109.5 .
H18A C18 H18C 109.5 .
H18B C18 H18C 109.5 .

loop_
_geom_bond_atom_site_label_1
_geom_bond_atom_site_label_2
_geom_bond_distance
_geom_bond_site_symmetry_2
C1 C2 1.351(5) .
C1 N1 1.371(4) .
C1 C10 1.479(5) .
C2 C3 1.410(5) .
C2 H2 0.9300 .
C3 C4 1.358(4) .
C3 H3 0.9300 .
C4 N1 1.366(4) .
C4 C5 1.505(4) .
C5 C6 1.502(4) .
C5 C16 1.537(4) .
C5 C12 1.545(4) .
C6 C7 1.365(4) .
C6 N2 1.367(4) .
C7 C8 1.405(4) .
C7 H7 0.9300 .
C8 C9 1.354(5) .
C8 H8 0.9300 .
C9 N2 1.390(4) .
C9 C17 1.464(5) .
C10 C17 1.318(5) 6_664
C10 C11 1.532(5) .
C12 C13 1.518(4) .
C12 H12A 0.9700 .
C12 H12B 0.9700 .
C13 C14 1.514(4) .
C13 H13A 0.9700 .
C13 H13B 0.9700 .
C14 C15 1.517(4) .
C14 H14A 0.9700 .
C14 H14B 0.9700 .
C15 C16 1.516(4) .
C15 H15A 0.9700 .
C15 H15B 0.9700 .
C16 H16A 0.9700 .
C16 H16B 0.9700 .
C17 C10 1.318(5) 6_664
C17 C18 1.526(5) .
N1 H1A 0.87(3) .
N2 H2A 0.91(3) .
C11 H11A 0.9600 .
C11 H11B 0.9600 .
C11 H11C 0.9600 .
C18 H18A 0.9600 .
C18 H18B 0.9600 .
C18 H18C 0.9600 .
